data_4122281
loop_
_publ_author_name
'Sattler, Aaron'
'VanderVelde, David G.'
'Labinger, Jay A.'
'Bercaw, John E.'

_publ_section_title
;
 Lewis Acid promoted titanium alkylidene formation: off-cycle
 intermediates relevant to olefin trimerization catalysis.
;
_journal_issue 30
_journal_name_full 'Journal of the American Chemical Society'
_journal_page_first 10790
_journal_page_last 10800
_journal_paper_doi 10.1021/ja5055687
_journal_volume 136
_journal_year 2014
_chemical_formula_sum 'C42 H57 N O2 Ti'
_chemical_formula_weight 655.78
_chemical_name_systematic
; 
 ? 
;
_space_group_crystal_system monoclinic
_space_group_IT_number 14
_space_group_name_Hall '-P 2ybc'
_space_group_name_H-M_alt 'P 1 21/c 1'
_symmetry_space_group_name_Hall '-P 2ybc'
_symmetry_space_group_name_H-M 'P 1 21/c 1'
_atom_sites_solution_hydrogens mixed
_audit_creation_method SHELXL-2014
_cell_angle_alpha 90
_cell_angle_beta 101.171(4)
_cell_angle_gamma 90
_cell_formula_units_Z 4
_cell_length_a 9.5811(12)
_cell_length_b 20.012(3)
_cell_length_c 19.283(2)
_cell_measurement_reflns_used 9928
_cell_measurement_temperature 100(2)
_cell_measurement_theta_max 25.62
_cell_measurement_theta_min 2.38
_cell_volume 3627.2(8)
_computing_cell_refinement 'Bruker SAINT'
_computing_data_collection 'Bruker APEX2'
_computing_data_reduction 'Bruker SAINT'
_computing_molecular_graphics 'Bruker SHELXTL'
_computing_publication_material 'Bruker SHELXTL'
_computing_structure_refinement 'SHELXL-2014 (Sheldrick, 2014)'
_computing_structure_solution 'SHELXS-97 (Sheldrick 2008)'
_diffrn_ambient_temperature 100(2)
_diffrn_measured_fraction_theta_full 1.000
_diffrn_measured_fraction_theta_max 0.923
_diffrn_measurement_device_type 'Bruker APEX-II CCD'
_diffrn_measurement_method '\f and \w scans'
_diffrn_radiation_type MoK\a
_diffrn_radiation_wavelength 0.71073
_diffrn_reflns_av_R_equivalents 0.0922
_diffrn_reflns_av_unetI/netI 0.0893
_diffrn_reflns_Laue_measured_fraction_full 1.000
_diffrn_reflns_Laue_measured_fraction_max 0.923
_diffrn_reflns_limit_h_max 12
_diffrn_reflns_limit_h_min -10
_diffrn_reflns_limit_k_max 26
_diffrn_reflns_limit_k_min -24
_diffrn_reflns_limit_l_max 25
_diffrn_reflns_limit_l_min -25
_diffrn_reflns_number 61492
_diffrn_reflns_point_group_measured_fraction_full 1.000
_diffrn_reflns_point_group_measured_fraction_max 0.923
_diffrn_reflns_theta_full 25.242
_diffrn_reflns_theta_max 28.095
_diffrn_reflns_theta_min 1.481
_exptl_absorpt_coefficient_mu 0.272
_exptl_absorpt_correction_T_max 1.0000
_exptl_absorpt_correction_T_min 0.8449
_exptl_absorpt_correction_type empirical
_exptl_absorpt_process_details SADABS
_exptl_crystal_colour yellow
_exptl_crystal_density_diffrn 1.201
_exptl_crystal_description plate
_exptl_crystal_F_000 1416
_exptl_crystal_size_max 0.300
_exptl_crystal_size_mid 0.100
_exptl_crystal_size_min 0.100
_refine_diff_density_max 0.363
_refine_diff_density_min -0.415
_refine_diff_density_rms 0.065
_refine_ls_extinction_method none
_refine_ls_goodness_of_fit_ref 1.016
_refine_ls_hydrogen_treatment mixed
_refine_ls_matrix_type full
_refine_ls_number_parameters 440
_refine_ls_number_reflns 8174
_refine_ls_number_restraints 0
_refine_ls_restrained_S_all 1.016
_refine_ls_R_factor_all 0.1128
_refine_ls_R_factor_gt 0.0529
_refine_ls_shift/su_max 0.001
_refine_ls_shift/su_mean 0.000
_refine_ls_structure_factor_coef Fsqd
_refine_ls_weighting_details 'w=1/[\s^2^(Fo^2^)+(0.0458P)^2^+1.6936P] where P=(Fo^2^+2Fc^2^)/3'
_refine_ls_weighting_scheme calc
_refine_ls_wR_factor_gt 0.1008
_refine_ls_wR_factor_ref 0.1195
_reflns_Friedel_coverage 0.000
_reflns_number_gt 5162
_reflns_number_total 8174
_reflns_threshold_expression 'I > 2\s(I)'
_cod_data_source_file ja5055687_si_002.cif
_cod_data_source_block NPMES10
_cod_depositor_comments 'Adding full bibliography for 4122278--4122281.cif.'
_cod_database_code 4122281
_shelx_space_group_comment
; 
The symmetry employed for this shelxl refinement is uniquely defined 
by the following loop, which should always be used as a source of 
symmetry information in preference to the above space-group names. 
They are only intended as comments. 
;
_shelx_estimated_absorpt_t_min 0.923
_shelx_estimated_absorpt_t_max 0.973
_shelxl_version_number 2014-2

loop_
_space_group_symop_operation_xyz
'x, y, z'
'-x, y+1/2, -z+1/2'
'-x, -y, -z'
'x, -y-1/2, z-1/2'

loop_
_atom_site_label
_atom_site_type_symbol
_atom_site_fract_x
_atom_site_fract_y
_atom_site_fract_z
_atom_site_U_iso_or_equiv
_atom_site_adp_type
_atom_site_occupancy
_atom_site_site_symmetry_order
_atom_site_calc_flag
_atom_site_refinement_flags_posn
_atom_site_refinement_flags_adp
Ti Ti 0.39261(4) 0.73926(2) 0.43774(2) 0.01505(11) Uani 1 1 d . .
N N 0.27372(19) 0.66377(9) 0.36104(9) 0.0153(4) Uani 1 1 d . .
O1 O 0.24943(15) 0.79614(7) 0.38476(7) 0.0154(3) Uani 1 1 d . .
O2 O 0.00569(16) 0.58496(8) 0.37833(8) 0.0250(4) Uani 1 1 d . .
C1 C 0.3615(3) 0.73195(13) 0.54099(13) 0.0239(5) Uani 1 1 d . .
H11 H 0.468(3) 0.7265(14) 0.5648(15) 0.051(9) Uiso 1 1 d . .
H12 H 0.316(3) 0.6880(13) 0.5369(13) 0.029(7) Uiso 1 1 d . .
C2 C 0.5525(2) 0.81358(12) 0.44327(13) 0.0193(5) Uani 1 1 d . .
H21 H 0.612(3) 0.8095(13) 0.4931(15) 0.041(8) Uiso 1 1 d . .
H22 H 0.493(2) 0.8537(12) 0.4449(12) 0.021(6) Uiso 1 1 d . .
C3 C 0.5529(2) 0.66281(12) 0.45291(13) 0.0248(6) Uani 1 1 d . .
H3A H 0.5149 0.6222 0.4708 0.037 Uiso 1 1 calc R U
H3B H 0.6360 0.6783 0.4871 0.037 Uiso 1 1 calc R U
H3C H 0.5810 0.6531 0.4077 0.037 Uiso 1 1 calc R U
C10 C 0.2864(3) 0.77837(12) 0.58470(12) 0.0230(6) Uani 1 1 d . .
C11 C 0.3471(3) 0.84926(13) 0.58611(14) 0.0317(6) Uani 1 1 d . .
H11A H 0.4490 0.8483 0.6068 0.048 Uiso 1 1 calc R U
H11B H 0.2978 0.8781 0.6146 0.048 Uiso 1 1 calc R U
H11C H 0.3335 0.8667 0.5378 0.048 Uiso 1 1 calc R U
C12 C 0.1265(3) 0.77986(13) 0.55297(14) 0.0312(6) Uani 1 1 d . .
H12A H 0.1122 0.7955 0.5039 0.047 Uiso 1 1 calc R U
H12B H 0.0784 0.8102 0.5806 0.047 Uiso 1 1 calc R U
H12C H 0.0870 0.7348 0.5541 0.047 Uiso 1 1 calc R U
C13 C 0.3073(3) 0.75212(15) 0.66064(13) 0.0403(7) Uani 1 1 d . .
H13A H 0.2663 0.7072 0.6605 0.060 Uiso 1 1 calc R U
H13B H 0.2599 0.7821 0.6889 0.060 Uiso 1 1 calc R U
H13C H 0.4092 0.7502 0.6811 0.060 Uiso 1 1 calc R U
C20 C 0.6464(3) 0.82204(12) 0.38754(13) 0.0250(6) Uani 1 1 d . .
C21 C 0.5731(3) 0.79125(16) 0.31708(14) 0.0464(8) Uani 1 1 d . .
H21A H 0.4805 0.8127 0.3011 0.070 Uiso 1 1 calc R U
H21B H 0.5593 0.7433 0.3234 0.070 Uiso 1 1 calc R U
H21C H 0.6325 0.7981 0.2817 0.070 Uiso 1 1 calc R U
C22 C 0.7899(3) 0.78834(14) 0.41387(18) 0.0439(8) Uani 1 1 d . .
H22A H 0.8468 0.7901 0.3768 0.066 Uiso 1 1 calc R U
H22B H 0.7747 0.7416 0.4257 0.066 Uiso 1 1 calc R U
H22C H 0.8404 0.8117 0.4560 0.066 Uiso 1 1 calc R U
C23 C 0.6751(3) 0.89579(13) 0.37455(14) 0.0299(6) Uani 1 1 d . .
H23A H 0.7222 0.9166 0.4190 0.045 Uiso 1 1 calc R U
H23B H 0.5848 0.9187 0.3568 0.045 Uiso 1 1 calc R U
H23C H 0.7366 0.8993 0.3396 0.045 Uiso 1 1 calc R U
C31 C 0.1407(2) 0.79990(11) 0.32943(11) 0.0146(5) Uani 1 1 d . .
C32 C 0.0923(2) 0.74037(11) 0.29456(11) 0.0165(5) Uani 1 1 d . .
C33 C -0.0225(2) 0.74057(12) 0.23649(12) 0.0206(5) Uani 1 1 d . .
H33A H -0.0543 0.6995 0.2143 0.025 Uiso 1 1 calc R U
C34 C -0.0890(2) 0.79846(12) 0.21148(12) 0.0202(5) Uani 1 1 d . .
C35 C -0.0390(2) 0.85768(11) 0.24674(12) 0.0190(5) Uani 1 1 d . .
H35A H -0.0855 0.8982 0.2301 0.023 Uiso 1 1 calc R U
C36 C 0.0739(2) 0.86145(11) 0.30443(11) 0.0165(5) Uani 1 1 d . .
C37 C 0.1630(2) 0.67740(11) 0.31225(12) 0.0180(5) Uani 1 1 d . .
H37A H 0.1232 0.6405 0.2843 0.022 Uiso 1 1 calc R U
C38 C -0.2102(3) 0.79851(13) 0.14778(12) 0.0282(6) Uani 1 1 d . .
H38A H -0.2281 0.7527 0.1302 0.042 Uiso 1 1 calc R U
H38B H -0.1846 0.8265 0.1105 0.042 Uiso 1 1 calc R U
H38C H -0.2963 0.8163 0.1615 0.042 Uiso 1 1 calc R U
C41 C 0.3179(2) 0.59476(11) 0.35477(12) 0.0169(5) Uani 1 1 d . .
C42 C 0.2884(2) 0.54507(11) 0.40064(12) 0.0188(5) Uani 1 1 d . .
C43 C 0.3337(3) 0.48011(12) 0.39013(13) 0.0253(6) Uani 1 1 d . .
H43A H 0.3154 0.4455 0.4209 0.030 Uiso 1 1 calc R U
C44 C 0.4047(3) 0.46497(13) 0.33604(14) 0.0285(6) Uani 1 1 d . .
H44A H 0.4342 0.4204 0.3298 0.034 Uiso 1 1 calc R U
C45 C 0.4323(3) 0.51480(12) 0.29132(14) 0.0276(6) Uani 1 1 d . .
H45A H 0.4808 0.5047 0.2541 0.033 Uiso 1 1 calc R U
C46 C 0.3893(3) 0.57954(12) 0.30072(12) 0.0222(5) Uani 1 1 d . .
H46A H 0.4089 0.6139 0.2700 0.027 Uiso 1 1 calc R U
C51 C 0.2138(3) 0.55834(11) 0.46026(12) 0.0206(5) Uani 1 1 d . .
C52 C 0.0711(3) 0.57920(11) 0.44808(13) 0.0220(5) Uani 1 1 d . .
C53 C 0.0030(3) 0.59088(12) 0.50472(13) 0.0282(6) Uani 1 1 d . .
H53A H -0.0929 0.6058 0.4965 0.034 Uiso 1 1 calc R U
C54 C 0.0765(3) 0.58045(13) 0.57292(14) 0.0339(7) Uani 1 1 d . .
H54A H 0.0307 0.5891 0.6115 0.041 Uiso 1 1 calc R U
C55 C 0.2148(3) 0.55773(13) 0.58618(14) 0.0334(7) Uani 1 1 d . .
H55A H 0.2632 0.5497 0.6333 0.040 Uiso 1 1 calc R U
C56 C 0.2826(3) 0.54664(12) 0.52952(13) 0.0266(6) Uani 1 1 d . .
H56A H 0.3778 0.5308 0.5384 0.032 Uiso 1 1 calc R U
C57 C -0.1345(3) 0.61219(14) 0.36397(15) 0.0373(7) Uani 1 1 d . .
H57A H -0.1997 0.5815 0.3813 0.056 Uiso 1 1 calc R U
H57B H -0.1654 0.6184 0.3129 0.056 Uiso 1 1 calc R U
H57C H -0.1347 0.6554 0.3879 0.056 Uiso 1 1 calc R U
C61 C 0.1236(2) 0.92876(11) 0.33809(12) 0.0195(5) Uani 1 1 d . .
C62 C 0.0379(3) 0.98806(12) 0.30032(15) 0.0352(7) Uani 1 1 d . .
H62A H 0.0473 0.9891 0.2501 0.042 Uiso 1 1 calc R U
H62B H -0.0641 0.9825 0.3020 0.042 Uiso 1 1 calc R U
C63 C 0.1075(2) 0.92985(11) 0.41622(12) 0.0218(5) Uani 1 1 d . .
H63A H 0.0061 0.9240 0.4189 0.026 Uiso 1 1 calc R U
H63B H 0.1618 0.8922 0.4418 0.026 Uiso 1 1 calc R U
C64 C 0.2823(3) 0.94072(12) 0.33467(13) 0.0248(6) Uani 1 1 d . .
H64A H 0.3404 0.9032 0.3581 0.030 Uiso 1 1 calc R U
H64B H 0.2930 0.9420 0.2846 0.030 Uiso 1 1 calc R U
C65 C 0.0930(3) 1.05417(13) 0.33641(18) 0.0457(8) Uani 1 1 d . .
H65A H 0.0362 1.0919 0.3113 0.055 Uiso 1 1 calc R U
C66 C 0.1623(3) 0.99613(12) 0.45172(15) 0.0302(6) Uani 1 1 d . .
H66A H 0.1515 0.9957 0.5023 0.036 Uiso 1 1 calc R U
C67 C 0.3364(3) 1.00634(12) 0.37082(14) 0.0289(6) Uani 1 1 d . .
H67A H 0.4392 1.0123 0.3687 0.035 Uiso 1 1 calc R U
C68 C 0.0766(3) 1.05409(13) 0.41295(18) 0.0451(8) Uani 1 1 d . .
H68A H -0.0250 1.0491 0.4156 0.054 Uiso 1 1 calc R U
H68B H 0.1113 1.0970 0.4356 0.054 Uiso 1 1 calc R U
C69 C 0.3193(3) 1.00514(12) 0.44793(14) 0.0279(6) Uani 1 1 d . .
H69A H 0.3552 1.0475 0.4713 0.033 Uiso 1 1 calc R U
H69B H 0.3758 0.9679 0.4731 0.033 Uiso 1 1 calc R U
C70 C 0.2502(3) 1.06426(13) 0.33252(17) 0.0459(8) Uani 1 1 d . .
H70A H 0.2612 1.0656 0.2825 0.055 Uiso 1 1 calc R U
H70B H 0.2849 1.1071 0.3551 0.055 Uiso 1 1 calc R U

loop_
_atom_site_aniso_label
_atom_site_aniso_U_11
_atom_site_aniso_U_22
_atom_site_aniso_U_33
_atom_site_aniso_U_23
_atom_site_aniso_U_13
_atom_site_aniso_U_12
Ti 0.0148(2) 0.0164(2) 0.0140(2) -0.00083(17) 0.00311(16) -0.00013(17)
N 0.0182(10) 0.0144(10) 0.0147(10) -0.0004(8) 0.0064(8) -0.0007(8)
O1 0.0140(8) 0.0148(8) 0.0171(8) -0.0010(6) 0.0025(7) 0.0000(6)
O2 0.0196(9) 0.0287(10) 0.0272(10) -0.0023(7) 0.0060(8) 0.0019(7)
C1 0.0260(14) 0.0248(14) 0.0209(13) 0.0011(11) 0.0048(11) -0.0002(12)
C2 0.0161(12) 0.0203(13) 0.0213(13) -0.0020(10) 0.0032(10) -0.0012(10)
C3 0.0202(13) 0.0214(13) 0.0308(14) -0.0014(11) -0.0002(11) 0.0011(10)
C10 0.0263(14) 0.0257(14) 0.0183(13) -0.0005(10) 0.0078(11) 0.0016(10)
C11 0.0315(15) 0.0339(16) 0.0301(15) -0.0086(12) 0.0074(12) -0.0047(12)
C12 0.0295(15) 0.0291(15) 0.0385(16) 0.0023(12) 0.0155(12) 0.0015(11)
C13 0.0543(19) 0.0484(19) 0.0207(14) -0.0027(13) 0.0135(13) -0.0033(15)
C20 0.0214(13) 0.0264(14) 0.0288(14) -0.0076(11) 0.0089(11) -0.0061(10)
C21 0.0494(19) 0.066(2) 0.0304(16) -0.0195(15) 0.0246(15) -0.0301(16)
C22 0.0289(16) 0.0331(16) 0.076(2) 0.0003(15) 0.0262(16) 0.0021(13)
C23 0.0229(14) 0.0346(16) 0.0336(15) 0.0024(12) 0.0087(12) -0.0045(11)
C31 0.0113(11) 0.0209(13) 0.0133(11) 0.0000(9) 0.0069(9) -0.0020(9)
C32 0.0186(12) 0.0167(12) 0.0149(11) -0.0007(10) 0.0046(9) -0.0013(10)
C33 0.0242(13) 0.0184(12) 0.0186(12) -0.0055(10) 0.0030(10) -0.0061(10)
C34 0.0188(12) 0.0238(13) 0.0171(12) 0.0025(10) 0.0016(10) -0.0005(10)
C35 0.0191(12) 0.0178(13) 0.0206(13) 0.0043(10) 0.0048(10) 0.0004(10)
C36 0.0168(12) 0.0181(12) 0.0151(12) 0.0030(9) 0.0046(10) -0.0017(9)
C37 0.0217(13) 0.0169(12) 0.0163(12) -0.0032(9) 0.0058(10) -0.0030(10)
C38 0.0305(15) 0.0277(15) 0.0218(14) -0.0010(11) -0.0064(11) 0.0015(11)
C41 0.0152(12) 0.0158(12) 0.0186(12) -0.0042(9) 0.0003(10) 0.0007(9)
C42 0.0166(12) 0.0179(13) 0.0213(13) -0.0018(10) 0.0019(10) -0.0003(9)
C43 0.0253(14) 0.0180(13) 0.0316(14) 0.0005(11) 0.0029(11) -0.0013(10)
C44 0.0268(14) 0.0197(13) 0.0392(16) -0.0086(12) 0.0065(12) 0.0041(11)
C45 0.0275(14) 0.0268(15) 0.0301(14) -0.0101(12) 0.0094(12) 0.0012(11)
C46 0.0258(13) 0.0209(13) 0.0201(13) -0.0020(10) 0.0048(11) 0.0005(10)
C51 0.0259(13) 0.0140(12) 0.0232(13) 0.0006(10) 0.0081(11) -0.0029(10)
C52 0.0286(14) 0.0128(12) 0.0260(14) -0.0016(10) 0.0086(11) -0.0047(10)
C53 0.0342(15) 0.0202(13) 0.0342(15) -0.0010(11) 0.0162(13) -0.0017(11)
C54 0.0479(19) 0.0294(15) 0.0306(16) -0.0026(12) 0.0229(14) -0.0074(13)
C55 0.0465(18) 0.0305(16) 0.0241(15) 0.0035(12) 0.0093(13) -0.0105(13)
C56 0.0310(15) 0.0201(13) 0.0294(15) 0.0008(11) 0.0071(12) -0.0056(11)
C57 0.0275(15) 0.0429(18) 0.0413(17) 0.0013(13) 0.0059(13) 0.0081(13)
C61 0.0177(12) 0.0133(12) 0.0246(13) 0.0040(10) -0.0028(10) -0.0006(9)
C62 0.0302(15) 0.0160(13) 0.0509(18) 0.0086(12) -0.0131(13) -0.0036(11)
C63 0.0169(12) 0.0200(13) 0.0284(14) -0.0062(10) 0.0040(10) -0.0001(10)
C64 0.0234(13) 0.0255(14) 0.0265(14) 0.0021(11) 0.0066(11) -0.0069(11)
C65 0.0379(17) 0.0123(14) 0.074(2) 0.0088(14) -0.0229(16) 0.0021(12)
C66 0.0246(14) 0.0232(14) 0.0416(16) -0.0143(12) 0.0030(12) -0.0010(11)
C67 0.0222(14) 0.0225(14) 0.0401(16) 0.0032(12) 0.0016(12) -0.0078(11)
C68 0.0268(15) 0.0191(15) 0.083(3) -0.0186(15) -0.0055(15) 0.0037(12)
C69 0.0228(14) 0.0168(13) 0.0403(16) -0.0064(11) -0.0031(12) -0.0034(10)
C70 0.0489(19) 0.0216(15) 0.059(2) 0.0098(14) -0.0108(16) -0.0147(13)

loop_
_atom_type_symbol
_atom_type_description
_atom_type_scat_dispersion_real
_atom_type_scat_dispersion_imag
_atom_type_scat_source
C C 0.0033 0.0016 'International Tables Vol C Tables 4.2.6.8 and 6.1.1.4'
H H 0.0000 0.0000 'International Tables Vol C Tables 4.2.6.8 and 6.1.1.4'
N N 0.0061 0.0033 'International Tables Vol C Tables 4.2.6.8 and 6.1.1.4'
O O 0.0106 0.0060 'International Tables Vol C Tables 4.2.6.8 and 6.1.1.4'
Ti Ti 0.2776 0.4457 'International Tables Vol C Tables 4.2.6.8 and 6.1.1.4'

loop_
_geom_angle_atom_site_label_1
_geom_angle_atom_site_label_2
_geom_angle_atom_site_label_3
_geom_angle
O1 Ti C1 109.39(8)
O1 Ti C2 92.61(8)
C1 Ti C2 103.76(10)
O1 Ti C3 156.11(8)
C1 Ti C3 92.93(10)
C2 Ti C3 90.13(9)
O1 Ti N 80.24(6)
C1 Ti N 115.63(9)
C2 Ti N 140.17(8)
C3 Ti N 82.50(8)
O1 Ti H12 112.3(6)
C1 Ti H12 23.7(6)
C2 Ti H12 125.9(6)
C3 Ti H12 84.7(6)
N Ti H12 92.4(6)
O1 Ti H11 129.9(7)
C1 Ti H11 25.1(7)
C2 Ti H11 87.3(7)
C3 Ti H11 73.9(7)
N Ti H11 127.1(7)
H12 Ti H11 39.7(9)
O1 Ti H22 73.2(5)
C1 Ti H22 97.9(5)
C2 Ti H22 23.2(5)
C3 Ti H22 113.0(6)
N Ti H22 142.7(5)
H12 Ti H22 121.6(8)
H11 Ti H22 90.3(8)
O1 Ti H21 109.8(6)
C1 Ti H21 84.2(6)
C2 Ti H21 22.5(6)
C3 Ti H21 80.0(6)
N Ti H21 154.2(6)
H12 Ti H21 104.6(9)
H11 Ti H21 65.3(9)
H22 Ti H21 36.6(8)
C37 N C41 110.33(18)
C37 N Ti 124.66(15)
C41 N Ti 124.76(14)
C31 O1 Ti 145.31(14)
C52 O2 C57 117.13(18)
C10 C1 Ti 131.18(18)
C20 C2 Ti 123.77(16)
C1 C10 C11 110.9(2)
C1 C10 C13 109.3(2)
C11 C10 C13 108.8(2)
C1 C10 C12 109.4(2)
C11 C10 C12 109.6(2)
C13 C10 C12 108.8(2)
C22 C20 C23 107.6(2)
C22 C20 C21 110.2(2)
C23 C20 C21 108.0(2)
C22 C20 C2 109.3(2)
C23 C20 C2 111.6(2)
C21 C20 C2 110.2(2)
O1 C31 C32 117.87(19)
O1 C31 C36 123.03(19)
C32 C31 C36 119.1(2)
C31 C32 C33 120.9(2)
C31 C32 C37 122.2(2)
C33 C32 C37 116.7(2)
C34 C33 C32 121.5(2)
C33 C34 C35 117.0(2)
C33 C34 C38 121.2(2)
C35 C34 C38 121.8(2)
C36 C35 C34 124.8(2)
C35 C36 C31 116.7(2)
C35 C36 C61 121.0(2)
C31 C36 C61 122.27(19)
N C37 C32 129.3(2)
C46 C41 C42 120.7(2)
C46 C41 N 117.65(19)
C42 C41 N 121.69(19)
C41 C42 C43 117.6(2)
C41 C42 C51 123.2(2)
C43 C42 C51 119.1(2)
C44 C43 C42 121.7(2)
C45 C44 C43 119.7(2)
C44 C45 C46 119.9(2)
C45 C46 C41 120.5(2)
C56 C51 C52 118.4(2)
C56 C51 C42 120.1(2)
C52 C51 C42 121.4(2)
O2 C52 C53 123.9(2)
O2 C52 C51 115.7(2)
C53 C52 C51 120.4(2)
C54 C53 C52 119.3(2)
C55 C54 C53 121.4(2)
C54 C55 C56 119.0(3)
C51 C56 C55 121.4(2)
C36 C61 C62 112.54(19)
C36 C61 C63 110.16(18)
C62 C61 C63 107.8(2)
C36 C61 C64 110.13(19)
C62 C61 C64 107.29(19)
C63 C61 C64 108.82(19)
C65 C62 C61 110.1(2)
C66 C63 C61 110.9(2)
C67 C64 C61 111.2(2)
C68 C65 C70 109.6(2)
C68 C65 C62 110.4(2)
C70 C65 C62 110.1(3)
C68 C66 C69 109.1(2)
C68 C66 C63 109.4(2)
C69 C66 C63 109.5(2)
C69 C67 C70 109.4(2)
C69 C67 C64 109.8(2)
C70 C67 C64 109.1(2)
C65 C68 C66 109.3(2)
C67 C69 C66 109.9(2)
C67 C70 C65 108.7(2)

loop_
_geom_bond_atom_site_label_1
_geom_bond_atom_site_label_2
_geom_bond_distance
Ti O1 1.9179(15)
Ti C1 2.075(2)
Ti C2 2.123(2)
Ti C3 2.147(2)
Ti N 2.2615(18)
Ti H12 2.41(2)
Ti H11 2.43(3)
Ti H22 2.48(2)
Ti H21 2.58(3)
N C37 1.303(3)
N C41 1.456(3)
O1 C31 1.341(3)
O2 C52 1.374(3)
O2 C57 1.426(3)
C1 C10 1.525(3)
C2 C20 1.539(3)
C10 C11 1.532(3)
C10 C13 1.532(3)
C10 C12 1.536(3)
C20 C22 1.527(4)
C20 C23 1.531(3)
C20 C21 1.533(3)
C31 C32 1.402(3)
C31 C36 1.428(3)
C32 C33 1.410(3)
C32 C37 1.440(3)
C33 C34 1.364(3)
C34 C35 1.404(3)
C34 C38 1.518(3)
C35 C36 1.396(3)
C36 C61 1.531(3)
C41 C46 1.387(3)
C41 C42 1.396(3)
C42 C43 1.398(3)
C42 C51 1.490(3)
C43 C44 1.384(3)
C44 C45 1.377(4)
C45 C46 1.382(3)
C51 C56 1.390(3)
C51 C52 1.405(3)
C52 C53 1.396(3)
C53 C54 1.382(4)
C54 C55 1.376(4)
C55 C56 1.393(4)
C61 C62 1.543(3)
C61 C63 1.544(3)
C61 C64 1.553(3)
C62 C65 1.540(4)
C63 C66 1.538(3)
C64 C67 1.529(3)
C65 C68 1.514(5)
C65 C70 1.536(4)
C66 C68 1.530(4)
C66 C69 1.531(3)
C67 C69 1.527(4)
C67 C70 1.528(4)
